data_1559741
loop_
_publ_author_name
'Wang, Xiaoxuan'
'Qi, Chunxuan'
'Fu, Zhiyuan'
'Zhang, Haoke'
'Wang, Jianguo'
'Feng, Hai-Tao'
'Wang, Kai'
'Zou, Bo'
'Lam, Jacky W. Y.'
'Tang, Ben Zhong'

_publ_section_title
;
 A synergy between the push--pull electronic effect and twisted
 conformation for high-contrast mechanochromic AIEgens
;
_journal_issue 2
_journal_name_full 'Materials Horizons'
_journal_page_first 630
_journal_page_last 638
_journal_paper_doi 10.1039/D0MH01251C
_journal_volume 8
_journal_year 2021
_chemical_formula_moiety 'C38 H32 N2, 2(F6 P)'
_chemical_formula_sum 'C38 H32 F12 N2 P2'
_chemical_formula_weight 806.59
_space_group_crystal_system monoclinic
_space_group_IT_number 15
_space_group_name_Hall '-C 2yc'
_space_group_name_H-M_alt 'C 1 2/c 1'
_atom_sites_solution_hydrogens geom
_audit_creation_date 2018-12-13
_audit_creation_method
;
Olex2 1.2-beta
(compiled 2018.05.29 svn.r3508 for OlexSys, GUI svn.r5506)
;
_audit_update_record
;
2020-08-03 deposited with the CCDC.	2020-12-03 downloaded from the CCDC.
;
_cell_angle_alpha 90
_cell_angle_beta 94.648(4)
_cell_angle_gamma 90
_cell_formula_units_Z 4
_cell_length_a 37.188(2)
_cell_length_b 9.2614(5)
_cell_length_c 10.1379(5)
_cell_measurement_temperature 293(2)
_cell_volume 3480.1(3)
_computing_molecular_graphics 'Olex2 (Dolomanov et al., 2009)'
_computing_publication_material 'Olex2 (Dolomanov et al., 2009)'
_computing_structure_refinement 'ShelXL (Sheldrick, 2015)'
_diffrn_ambient_temperature 100.15
_diffrn_measured_fraction_theta_full 0.997
_diffrn_measured_fraction_theta_max 0.973
_diffrn_radiation_type CuK\a
_diffrn_radiation_wavelength 1.54184
_diffrn_reflns_av_R_equivalents 0.0303
_diffrn_reflns_av_unetI/netI 0.0304
_diffrn_reflns_Laue_measured_fraction_full 0.997
_diffrn_reflns_Laue_measured_fraction_max 0.973
_diffrn_reflns_limit_h_max 46
_diffrn_reflns_limit_h_min -43
_diffrn_reflns_limit_k_max 10
_diffrn_reflns_limit_k_min -11
_diffrn_reflns_limit_l_max 8
_diffrn_reflns_limit_l_min -12
_diffrn_reflns_number 10151
_diffrn_reflns_point_group_measured_fraction_full 0.997
_diffrn_reflns_point_group_measured_fraction_max 0.973
_diffrn_reflns_theta_full 67.684
_diffrn_reflns_theta_max 74.090
_diffrn_reflns_theta_min 4.772
_exptl_absorpt_coefficient_mu 2.014
_exptl_crystal_density_diffrn 1.539
_exptl_crystal_F_000 1648
_refine_diff_density_max 0.439
_refine_diff_density_min -0.353
_refine_diff_density_rms 0.049
_refine_ls_extinction_method none
_refine_ls_goodness_of_fit_ref 1.045
_refine_ls_hydrogen_treatment constr
_refine_ls_matrix_type full
_refine_ls_number_parameters 246
_refine_ls_number_reflns 3448
_refine_ls_number_restraints 0
_refine_ls_restrained_S_all 1.045
_refine_ls_R_factor_all 0.0401
_refine_ls_R_factor_gt 0.0336
_refine_ls_shift/su_max 0.001
_refine_ls_shift/su_mean 0.000
_refine_ls_structure_factor_coef Fsqd
_refine_ls_weighting_details 'w=1/[\s^2^(Fo^2^)+(0.0380P)^2^+2.7667P] where P=(Fo^2^+2Fc^2^)/3'
_refine_ls_weighting_scheme calc
_refine_ls_wR_factor_gt 0.0825
_refine_ls_wR_factor_ref 0.0879
_reflns_Friedel_coverage 0.000
_reflns_number_gt 2974
_reflns_number_total 3448
_reflns_threshold_expression 'I > 2\s(I)'
_cod_data_source_file d0mh01251c2.cif
_cod_data_source_block htao21a
_cod_depositor_comments 'Adding full bibliography for 1559739--1559741.cif.'
_cod_database_code 1559741
_shelx_shelxl_version_number 2018/3
_shelx_space_group_comment
;
The symmetry employed for this shelxl refinement is uniquely defined
by the following loop, which should always be used as a source of
symmetry information in preference to the above space-group names.
They are only intended as comments.
;
_olex2_refinement_description
;
1. Fixed Uiso
 At 1.2 times of:
  All C(H) groups
 At 1.5 times of:
  All C(H,H,H) groups
2.a Aromatic/amide H refined with riding coordinates:
 C17(H17), C10(H10), C1(H1), C11(H11), C2(H2), C5(H5), C4(H4), C14(H14),
 C18(H18), C19(H19), C3(H3), C13(H13), C16(H16)
2.b Idealised Me refined as rotating group:
 C20(H20A,H20B,H20C)
;
_olex2_submission_special_instructions 'No special instructions were received'

loop_
_space_group_symop_operation_xyz
'x, y, z'
'-x, y, -z+1/2'
'x+1/2, y+1/2, z'
'-x+1/2, y+1/2, -z+1/2'
'-x, -y, -z'
'x, -y, z-1/2'
'-x+1/2, -y+1/2, -z'
'x+1/2, -y+1/2, z-1/2'

loop_
_atom_site_label
_atom_site_type_symbol
_atom_site_fract_x
_atom_site_fract_y
_atom_site_fract_z
_atom_site_U_iso_or_equiv
_atom_site_adp_type
_atom_site_occupancy
_atom_site_site_symmetry_order
_atom_site_calc_flag
_atom_site_refinement_flags_posn
_atom_site_refinement_flags_adp
_atom_site_refinement_flags_occupancy
_atom_site_disorder_assembly
_atom_site_disorder_group
N1 N 0.30120(3) 0.35797(14) 0.41995(13) 0.0186(3) Uani 1 1 d . . . . .
C17 C 0.30455(4) 0.31564(17) 0.29445(16) 0.0207(3) Uani 1 1 d . . . . .
H17 H 0.285233 0.326989 0.231107 0.025 Uiso 1 1 calc R . . . .
C12 C 0.40029(4) 0.17685(16) 0.31691(14) 0.0161(3) Uani 1 1 d . . . . .
C9 C 0.46628(4) 0.04847(16) 0.26401(15) 0.0161(3) Uani 1 1 d . . . . .
C10 C 0.43421(4) 0.01521(16) 0.18761(15) 0.0169(3) Uani 1 1 d . . . . .
H10 H 0.434792 -0.050406 0.118365 0.020 Uiso 1 1 calc R . . . .
C6 C 0.53218(4) -0.26891(16) 0.22023(15) 0.0166(3) Uani 1 1 d . . . . .
C8 C 0.500000 -0.0358(2) 0.250000 0.0161(4) Uani 1 2 d S T P . .
C1 C 0.55285(4) -0.23294(17) 0.11588(15) 0.0182(3) Uani 1 1 d . . . . .
H1 H 0.545312 -0.158526 0.058557 0.022 Uiso 1 1 calc R . . . .
C11 C 0.40170(4) 0.07808(16) 0.21317(14) 0.0169(3) Uani 1 1 d . . . . .
H11 H 0.380757 0.054531 0.161204 0.020 Uiso 1 1 calc R . . . .
C15 C 0.36555(4) 0.23743(16) 0.35233(15) 0.0167(3) Uani 1 1 d . . . . .
C2 C 0.58440(4) -0.30661(18) 0.09671(16) 0.0211(3) Uani 1 1 d . . . . .
H2 H 0.598142 -0.280259 0.027930 0.025 Uiso 1 1 calc R . . . .
C5 C 0.54272(4) -0.38757(17) 0.29918(15) 0.0195(3) Uani 1 1 d . . . . .
H5 H 0.528451 -0.417192 0.365385 0.023 Uiso 1 1 calc R . . . .
C7 C 0.500000 -0.1826(2) 0.250000 0.0161(4) Uani 1 2 d S T P . .
C4 C 0.57431(4) -0.46169(17) 0.27965(16) 0.0225(3) Uani 1 1 d . . . . .
H4 H 0.581253 -0.539720 0.333571 0.027 Uiso 1 1 calc R . . . .
C14 C 0.46519(4) 0.15627(16) 0.35976(15) 0.0175(3) Uani 1 1 d . . . . .
H14 H 0.486472 0.186835 0.405858 0.021 Uiso 1 1 calc R . . . .
C18 C 0.32874(4) 0.33956(17) 0.51291(16) 0.0214(3) Uani 1 1 d . . . . .
H18 H 0.326059 0.368143 0.599504 0.026 Uiso 1 1 calc R . . . .
C19 C 0.36078(4) 0.27928(17) 0.48216(16) 0.0209(3) Uani 1 1 d . . . . .
H19 H 0.379373 0.266273 0.548103 0.025 Uiso 1 1 calc R . . . .
C3 C 0.59553(4) -0.41980(18) 0.18005(17) 0.0239(3) Uani 1 1 d . . . . .
H3 H 0.617125 -0.467289 0.169120 0.029 Uiso 1 1 calc R . . . .
C13 C 0.43264(4) 0.21820(16) 0.38676(15) 0.0174(3) Uani 1 1 d . . . . .
H13 H 0.432313 0.288316 0.452327 0.021 Uiso 1 1 calc R . . . .
C16 C 0.33620(4) 0.25585(17) 0.25883(15) 0.0200(3) Uani 1 1 d . . . . .
H16 H 0.338076 0.227415 0.171676 0.024 Uiso 1 1 calc R . . . .
C20 C 0.26773(4) 0.42947(18) 0.45663(16) 0.0230(3) Uani 1 1 d . . . . .
H20A H 0.270520 0.532332 0.451693 0.034 Uiso 1 1 calc GR . . . .
H20B H 0.263205 0.402668 0.545253 0.034 Uiso 1 1 calc GR . . . .
H20C H 0.247799 0.399691 0.396688 0.034 Uiso 1 1 calc GR . . . .
P1 P 0.30919(2) 0.83097(4) 0.37004(4) 0.01970(12) Uani 1 1 d . . . . .
F1 F 0.33730(3) 0.92422(12) 0.46211(10) 0.0336(3) Uani 1 1 d . . . . .
F2 F 0.28115(3) 0.73456(12) 0.27706(10) 0.0316(2) Uani 1 1 d . . . . .
F3 F 0.33067(3) 0.68616(12) 0.41480(12) 0.0370(3) Uani 1 1 d . . . . .
F4 F 0.33357(3) 0.85134(13) 0.24973(10) 0.0385(3) Uani 1 1 d . . . . .
F5 F 0.28682(3) 0.97286(12) 0.32742(12) 0.0377(3) Uani 1 1 d . . . . .
F6 F 0.28475(3) 0.80861(12) 0.49075(10) 0.0324(2) Uani 1 1 d . . . . .

loop_
_atom_site_aniso_label
_atom_site_aniso_U_11
_atom_site_aniso_U_22
_atom_site_aniso_U_33
_atom_site_aniso_U_23
_atom_site_aniso_U_13
_atom_site_aniso_U_12
N1 0.0156(6) 0.0177(6) 0.0232(7) 0.0006(5) 0.0060(5) 0.0008(5)
C17 0.0170(7) 0.0224(8) 0.0229(8) -0.0012(6) 0.0020(6) 0.0007(6)
C12 0.0156(7) 0.0158(7) 0.0172(7) 0.0039(6) 0.0039(5) 0.0008(5)
C9 0.0147(7) 0.0163(7) 0.0177(7) 0.0031(5) 0.0039(5) -0.0003(5)
C10 0.0173(7) 0.0163(7) 0.0174(7) -0.0002(5) 0.0039(6) -0.0004(6)
C6 0.0143(7) 0.0166(7) 0.0190(7) -0.0044(6) 0.0009(5) -0.0008(6)
C8 0.0139(10) 0.0191(10) 0.0154(10) 0.000 0.0024(7) 0.000
C1 0.0177(7) 0.0178(7) 0.0190(7) -0.0020(6) 0.0011(6) 0.0003(6)
C11 0.0144(7) 0.0182(7) 0.0181(7) 0.0007(6) 0.0011(5) -0.0012(6)
C15 0.0162(7) 0.0136(7) 0.0207(7) 0.0019(6) 0.0041(6) -0.0007(5)
C2 0.0196(8) 0.0223(8) 0.0221(8) -0.0046(6) 0.0063(6) -0.0005(6)
C5 0.0210(8) 0.0187(7) 0.0189(7) -0.0018(6) 0.0027(6) -0.0008(6)
C7 0.0151(10) 0.0188(10) 0.0144(9) 0.000 0.0019(7) 0.000
C4 0.0250(8) 0.0180(7) 0.0241(8) -0.0010(6) -0.0009(6) 0.0046(6)
C14 0.0144(7) 0.0179(7) 0.0199(7) 0.0011(6) -0.0003(5) -0.0010(5)
C18 0.0223(8) 0.0224(8) 0.0201(8) 0.0000(6) 0.0053(6) 0.0029(6)
C19 0.0193(8) 0.0241(8) 0.0195(8) 0.0024(6) 0.0021(6) 0.0042(6)
C3 0.0193(8) 0.0214(8) 0.0312(9) -0.0072(7) 0.0035(6) 0.0044(6)
C13 0.0185(7) 0.0161(7) 0.0180(7) -0.0008(5) 0.0026(6) 0.0010(6)
C16 0.0176(7) 0.0232(8) 0.0196(7) -0.0029(6) 0.0033(6) 0.0002(6)
C20 0.0178(8) 0.0238(8) 0.0283(8) -0.0013(6) 0.0078(6) 0.0044(6)
P1 0.0157(2) 0.0229(2) 0.0208(2) 0.00052(15) 0.00311(15) -0.00138(15)
F1 0.0338(6) 0.0383(6) 0.0280(5) 0.0002(4) -0.0022(4) -0.0145(5)
F2 0.0281(5) 0.0365(6) 0.0297(5) -0.0026(4) -0.0012(4) -0.0107(4)
F3 0.0210(5) 0.0295(6) 0.0605(7) 0.0066(5) 0.0038(5) 0.0049(4)
F4 0.0403(6) 0.0469(7) 0.0310(6) -0.0077(5) 0.0185(5) -0.0164(5)
F5 0.0394(6) 0.0290(6) 0.0438(6) 0.0063(5) -0.0021(5) 0.0067(5)
F6 0.0266(5) 0.0435(6) 0.0286(5) 0.0010(4) 0.0105(4) -0.0034(4)

loop_
_atom_type_symbol
_atom_type_description
_atom_type_scat_dispersion_real
_atom_type_scat_dispersion_imag
_atom_type_scat_source
C C 0.0181 0.0091 'International Tables Vol C Tables 4.2.6.8 and 6.1.1.4'
H H 0.0000 0.0000 'International Tables Vol C Tables 4.2.6.8 and 6.1.1.4'
F F 0.0727 0.0534 'International Tables Vol C Tables 4.2.6.8 and 6.1.1.4'
N N 0.0311 0.0180 'International Tables Vol C Tables 4.2.6.8 and 6.1.1.4'
P P 0.2955 0.4335 'International Tables Vol C Tables 4.2.6.8 and 6.1.1.4'

loop_
_geom_angle_atom_site_label_1
_geom_angle_atom_site_label_2
_geom_angle_atom_site_label_3
_geom_angle
_geom_angle_site_symmetry_1
_geom_angle_site_symmetry_3
_geom_angle_publ_flag
C17 N1 C20 120.71(13) . . ?
C18 N1 C17 120.08(14) . . ?
C18 N1 C20 119.18(13) . . ?
N1 C17 H17 119.6 . . ?
N1 C17 C16 120.81(15) . . ?
C16 C17 H17 119.6 . . ?
C11 C12 C15 121.15(14) . . ?
C11 C12 C13 118.48(14) . . ?
C13 C12 C15 120.36(13) . . ?
C10 C9 C8 121.03(13) . . ?
C14 C9 C10 118.04(13) . . ?
C14 C9 C8 120.79(13) . . ?
C9 C10 H10 119.3 . . ?
C11 C10 C9 121.35(14) . . ?
C11 C10 H10 119.3 . . ?
C1 C6 C7 121.70(13) . . ?
C5 C6 C1 118.39(14) . . ?
C5 C6 C7 119.90(13) . . ?
C9 C8 C9 117.00(18) . 2_655 ?
C7 C8 C9 121.50(9) . 2_655 ?
C7 C8 C9 121.50(9) . . ?
C6 C1 H1 119.6 . . ?
C2 C1 C6 120.87(15) . . ?
C2 C1 H1 119.6 . . ?
C12 C11 H11 119.9 . . ?
C10 C11 C12 120.14(14) . . ?
C10 C11 H11 119.9 . . ?
C19 C15 C12 120.94(14) . . ?
C16 C15 C12 122.10(14) . . ?
C16 C15 C19 116.96(14) . . ?
C1 C2 H2 120.0 . . ?
C1 C2 C3 120.07(15) . . ?
C3 C2 H2 120.0 . . ?
C6 C5 H5 119.7 . . ?
C4 C5 C6 120.56(15) . . ?
C4 C5 H5 119.7 . . ?
C6 C7 C6 115.13(18) 2_655 . ?
C8 C7 C6 122.43(9) . . ?
C8 C7 C6 122.43(9) . 2_655 ?
C5 C4 H4 119.9 . . ?
C3 C4 C5 120.24(15) . . ?
C3 C4 H4 119.9 . . ?
C9 C14 H14 119.7 . . ?
C13 C14 C9 120.55(14) . . ?
C13 C14 H14 119.7 . . ?
N1 C18 H18 119.4 . . ?
N1 C18 C19 121.16(15) . . ?
C19 C18 H18 119.4 . . ?
C15 C19 H19 119.8 . . ?
C18 C19 C15 120.35(15) . . ?
C18 C19 H19 119.8 . . ?
C2 C3 H3 120.2 . . ?
C4 C3 C2 119.68(15) . . ?
C4 C3 H3 120.2 . . ?
C12 C13 H13 119.5 . . ?
C14 C13 C12 121.03(14) . . ?
C14 C13 H13 119.5 . . ?
C17 C16 C15 120.62(14) . . ?
C17 C16 H16 119.7 . . ?
C15 C16 H16 119.7 . . ?
N1 C20 H20A 109.5 . . ?
N1 C20 H20B 109.5 . . ?
N1 C20 H20C 109.5 . . ?
H20A C20 H20B 109.5 . . ?
H20A C20 H20C 109.5 . . ?
H20B C20 H20C 109.5 . . ?
F1 P1 F2 179.15(7) . . ?
F1 P1 F3 89.97(6) . . ?
F3 P1 F2 89.20(6) . . ?
F4 P1 F1 89.85(6) . . ?
F4 P1 F2 89.96(6) . . ?
F4 P1 F3 90.83(7) . . ?
F4 P1 F5 90.67(7) . . ?
F4 P1 F6 179.36(7) . . ?
F5 P1 F1 90.86(6) . . ?
F5 P1 F2 89.97(6) . . ?
F5 P1 F3 178.28(6) . . ?
F5 P1 F6 89.86(6) . . ?
F6 P1 F1 90.49(6) . . ?
F6 P1 F2 89.70(6) . . ?
F6 P1 F3 88.63(6) . . ?

loop_
_geom_bond_atom_site_label_1
_geom_bond_atom_site_label_2
_geom_bond_distance
_geom_bond_site_symmetry_2
_geom_bond_publ_flag
N1 C17 1.347(2) . ?
N1 C18 1.345(2) . ?
N1 C20 1.4836(19) . ?
C17 H17 0.9300 . ?
C17 C16 1.375(2) . ?
C12 C11 1.398(2) . ?
C12 C15 1.479(2) . ?
C12 C13 1.399(2) . ?
C9 C10 1.403(2) . ?
C9 C8 1.4936(18) . ?
C9 C14 1.395(2) . ?
C10 H10 0.9300 . ?
C10 C11 1.385(2) . ?
C6 C1 1.397(2) . ?
C6 C5 1.397(2) . ?
C6 C7 1.4902(18) . ?
C8 C7 1.360(3) . ?
C1 H1 0.9300 . ?
C1 C2 1.384(2) . ?
C11 H11 0.9300 . ?
C15 C19 1.397(2) . ?
C15 C16 1.397(2) . ?
C2 H2 0.9300 . ?
C2 C3 1.388(2) . ?
C5 H5 0.9300 . ?
C5 C4 1.389(2) . ?
C4 H4 0.9300 . ?
C4 C3 1.386(2) . ?
C14 H14 0.9300 . ?
C14 C13 1.387(2) . ?
C18 H18 0.9300 . ?
C18 C19 1.374(2) . ?
C19 H19 0.9300 . ?
C3 H3 0.9300 . ?
C13 H13 0.9300 . ?
C16 H16 0.9300 . ?
C20 H20A 0.9600 . ?
C20 H20B 0.9600 . ?
C20 H20C 0.9600 . ?
P1 F1 1.5974(11) . ?
P1 F2 1.6169(10) . ?
P1 F3 1.6074(11) . ?
P1 F4 1.5888(10) . ?
P1 F5 1.5960(11) . ?
P1 F6 1.5961(10) . ?

loop_
_geom_torsion_atom_site_label_1
_geom_torsion_atom_site_label_2
_geom_torsion_atom_site_label_3
_geom_torsion_atom_site_label_4
_geom_torsion
_geom_torsion_site_symmetry_1
_geom_torsion_site_symmetry_2
_geom_torsion_site_symmetry_3
_geom_torsion_site_symmetry_4
_geom_torsion_publ_flag
N1 C17 C16 C15 0.2(2) . . . . ?
N1 C18 C19 C15 0.9(2) . . . . ?
C17 N1 C18 C19 0.7(2) . . . . ?
C12 C15 C19 C18 177.96(14) . . . . ?
C12 C15 C16 C17 -178.46(14) . . . . ?
C9 C10 C11 C12 -0.1(2) . . . . ?
C9 C8 C7 C6 172.55(10) . . . . ?
C9 C8 C7 C6 -7.45(10) . . . 2_655 ?
C9 C8 C7 C6 -7.46(10) 2_655 . . . ?
C9 C8 C7 C6 172.54(10) 2_655 . . 2_655 ?
C9 C14 C13 C12 -1.5(2) . . . . ?
C10 C9 C8 C9 132.02(15) . . . 2_655 ?
C10 C9 C8 C7 -47.98(15) . . . . ?
C10 C9 C14 C13 6.1(2) . . . . ?
C6 C1 C2 C3 1.3(2) . . . . ?
C6 C5 C4 C3 -0.9(2) . . . . ?
C8 C9 C10 C11 170.40(13) . . . . ?
C8 C9 C14 C13 -169.67(14) . . . . ?
C1 C6 C5 C4 4.3(2) . . . . ?
C1 C6 C7 C6 136.42(15) . . . 2_655 ?
C1 C6 C7 C8 -43.58(15) . . . . ?
C1 C2 C3 C4 2.1(2) . . . . ?
C11 C12 C15 C19 150.62(15) . . . . ?
C11 C12 C15 C16 -29.5(2) . . . . ?
C11 C12 C13 C14 -4.0(2) . . . . ?
C15 C12 C11 C10 -175.54(13) . . . . ?
C15 C12 C13 C14 176.29(14) . . . . ?
C5 C6 C1 C2 -4.5(2) . . . . ?
C5 C6 C7 C6 -44.77(11) . . . 2_655 ?
C5 C6 C7 C8 135.23(11) . . . . ?
C5 C4 C3 C2 -2.3(2) . . . . ?
C7 C6 C1 C2 174.37(13) . . . . ?
C7 C6 C5 C4 -174.59(14) . . . . ?
C14 C9 C10 C11 -5.4(2) . . . . ?
C14 C9 C8 C9 -52.29(12) . . . 2_655 ?
C14 C9 C8 C7 127.71(12) . . . . ?
C18 N1 C17 C16 -1.2(2) . . . . ?
C19 C15 C16 C17 1.4(2) . . . . ?
C13 C12 C11 C10 4.8(2) . . . . ?
C13 C12 C15 C19 -29.7(2) . . . . ?
C13 C12 C15 C16 150.16(15) . . . . ?
C16 C15 C19 C18 -1.9(2) . . . . ?
C20 N1 C17 C16 176.76(14) . . . . ?
C20 N1 C18 C19 -177.30(15) . . . . ?
